data_1535374
loop_
_publ_author_name
'Boese, R.'
'Haas, A.'
'Hoppmann, E.'
'Merz, K.'
'Olteanu, A.'

_publ_section_title
;
 Preparation of acyclic and heterocyclic tellurathianitrogen compounds:
 contributions to a better understanding of complex reaction pathways.
;
_journal_name_full 'Zeitschrift fuer Anorganische und Allgemeine Chemie'
_journal_page_first 673
_journal_page_last 680
_journal_volume 628
_journal_year 2002
_chemical_formula_sum 'Cl5 N3 S2 Te'
_chemical_name_systematic '(N3 S2) (Te Cl5)'
_space_group_IT_number 14
_symmetry_space_group_name_Hall '-P 2ybc'
_symmetry_space_group_name_H-M 'P 1 21/c 1'
_cell_angle_alpha 90
_cell_angle_beta 101.081
_cell_angle_gamma 90
_cell_formula_units_Z 8
_cell_length_a 15.976
_cell_length_b 7.1539
_cell_length_c 19.62119
_cell_volume 2200.711
_citation_journal_id_ASTM ZAACAB
_cod_data_source_file Boese_ZAACAB_2002_307.cif
_cod_data_source_block Cl5N3S2Te1
_cod_original_formula_sum 'Cl5 N3 S2 Te1'
_cod_database_code 1535374

loop_
_symmetry_equiv_pos_as_xyz
x,y,z
-x,y+1/2,-z+1/2
-x,-y,-z
x,-y-1/2,z-1/2

loop_
_atom_site_label
_atom_site_type_symbol
_atom_site_fract_x
_atom_site_fract_y
_atom_site_fract_z
_atom_site_occupancy
_atom_site_U_iso_or_equiv
N6 N 0.2539 -0.0955 0.6072 1 0.0
Cl1 Cl-1 0.31236 0.3995 0.6546 1 0.0
S2 S 0.3165 0.1353 0.32464 1 0.0
Cl5 Cl-1 0.47662 0.7442 0.71749 1 0.0
S1 S 0.3392 0.1768 0.42793 1 0.0
Cl7 Cl-1 -0.00268 0.2376 0.52816 1 0.0
S3 S 0.16939 0.0095 0.5687 1 0.0
S4 S 0.13035 0.0962 0.65519 1 0.0
N5 N 0.2659 -0.0836 0.6785 1 0.0
N3 N 0.2712 -0.0583 0.3275 1 0.0
Cl4 Cl-1 0.4617 0.1369 0.58392 1 0.0
Te2 Te+4 -0.043 0.55998 0.59409 1 0.0
N1 N 0.2978 -0.0127 0.4447 1 0.0
Cl8 Cl-1 -0.07965 0.8401 0.64653 1 0.0
Cl10 Cl-1 -0.07659 0.3673 0.68121 1 0.0
Cl6 Cl-1 0.10471 0.5825 0.66324 1 0.0
Cl3 Cl-1 0.62196 0.4644 0.64094 1 0.0
N4 N 0.2082 0.0098 0.7078 1 0.0
Cl2 Cl-1 0.42596 0.6035 0.54736 1 0.0
Te1 Te+4 0.46406 0.42665 0.64807 1 0.0
N2 N 0.2653 -0.1182 0.391 1 0.0
Cl9 Cl-1 -0.19284 0.5324 0.52885 1 0.0
